data_4122495
loop_
_publ_author_name
'Tian, Yi'
'Uchida, Kazuyuki'
'Kurata, Hiroyuki'
'Hirao, Yasukazu'
'Nishiuchi, Tomohiko'
'Kubo, Takashi'

_publ_section_title
;
 Design and synthesis of new stable fluorenyl-based radicals.
;
_journal_issue 36
_journal_name_full 'Journal of the American Chemical Society'
_journal_page_first 12784
_journal_page_last 12793
_journal_paper_doi 10.1021/ja507005c
_journal_volume 136
_journal_year 2014
_chemical_formula_sum 'C35 H21'
_chemical_formula_weight 441.52
_chemical_name_systematic
; 
 ? 
;
_space_group_IT_number 14
_symmetry_cell_setting monoclinic
_symmetry_Int_Tables_number 14
_symmetry_space_group_name_Hall '-P 2yn'
_symmetry_space_group_name_H-M 'P 1 21/n 1'
_atom_sites_solution_hydrogens geom
_atom_sites_solution_primary direct
_atom_sites_solution_secondary difmap
_audit_creation_method SHELXL-97
_cell_angle_alpha 90.00
_cell_angle_beta 96.6690(10)
_cell_angle_gamma 90.00
_cell_formula_units_Z 8
_cell_length_a 12.9470(4)
_cell_length_b 12.7291(3)
_cell_length_c 28.2335(6)
_cell_measurement_reflns_used 28137
_cell_measurement_temperature 200(2)
_cell_measurement_theta_max 27.4
_cell_measurement_theta_min 3.0
_cell_volume 4621.5(2)
_computing_cell_refinement PROCESS-AUTO
_computing_data_collection PROCESS-AUTO
_computing_data_reduction 'teXsan Ver. 2.0'
_computing_publication_material 'teXsan Ver. 2.0'
_computing_structure_refinement SHELXL97
_computing_structure_solution SHELXS97
_diffrn_ambient_temperature 200(2)
_diffrn_measured_fraction_theta_full 0.998
_diffrn_measured_fraction_theta_max 0.998
_diffrn_measurement_device_type 'Rigaku RAXIS-RAPID Imaging Plate'
_diffrn_measurement_method \w
_diffrn_radiation_monochromator graphite
_diffrn_radiation_source 'fine-focus sealed tube'
_diffrn_radiation_type MoK\a
_diffrn_radiation_wavelength 0.71075
_diffrn_reflns_av_R_equivalents 0.0403
_diffrn_reflns_av_sigmaI/netI 0.0330
_diffrn_reflns_limit_h_max 16
_diffrn_reflns_limit_h_min -16
_diffrn_reflns_limit_k_max 16
_diffrn_reflns_limit_k_min -16
_diffrn_reflns_limit_l_max 36
_diffrn_reflns_limit_l_min -36
_diffrn_reflns_number 44718
_diffrn_reflns_theta_full 27.44
_diffrn_reflns_theta_max 27.44
_diffrn_reflns_theta_min 3.00
_exptl_absorpt_coefficient_mu 0.072
_exptl_absorpt_correction_type none
_exptl_crystal_colour black
_exptl_crystal_density_diffrn 1.269
_exptl_crystal_density_method 'not measured'
_exptl_crystal_description block
_exptl_crystal_F_000 1848
_exptl_crystal_size_max 0.300
_exptl_crystal_size_mid 0.300
_exptl_crystal_size_min 0.300
_refine_diff_density_max 0.466
_refine_diff_density_min -0.210
_refine_diff_density_rms 0.072
_refine_ls_extinction_method none
_refine_ls_goodness_of_fit_ref 1.155
_refine_ls_hydrogen_treatment noref
_refine_ls_matrix_type full
_refine_ls_number_parameters 631
_refine_ls_number_reflns 10531
_refine_ls_number_restraints 0
_refine_ls_restrained_S_all 1.155
_refine_ls_R_factor_all 0.0806
_refine_ls_R_factor_gt 0.0513
_refine_ls_shift/su_max 0.000
_refine_ls_shift/su_mean 0.000
_refine_ls_structure_factor_coef Fsqd
_refine_ls_weighting_details 'calc w=1/[\s^2^(Fo^2^)+(0.0867P)^2^+0.0000P] where P=(Fo^2^+2Fc^2^)/3'
_refine_ls_weighting_scheme calc
_refine_ls_wR_factor_gt 0.1361
_refine_ls_wR_factor_ref 0.1592
_reflns_number_gt 6883
_reflns_number_total 10531
_reflns_threshold_expression >2sigma(I)
_cod_data_source_file 1012337.cif
_cod_data_source_block shelxl
_cod_depositor_comments 'Adding full bibliography for 4122492--4122495.cif.'
_cod_original_sg_symbol_H-M 'P 21/n       '
_cod_database_code 4122495

loop_
_symmetry_equiv_pos_as_xyz
'x, y, z'
'-x+1/2, y+1/2, -z+1/2'
'-x, -y, -z'
'x-1/2, -y-1/2, z-1/2'

loop_
_atom_site_label
_atom_site_type_symbol
_atom_site_fract_x
_atom_site_fract_y
_atom_site_fract_z
_atom_site_U_iso_or_equiv
_atom_site_adp_type
_atom_site_occupancy
_atom_site_symmetry_multiplicity
_atom_site_calc_flag
C1 C 0.24091(13) 0.62809(12) 0.49208(5) 0.0441(4) Uani 1 1 d
C2 C 0.21081(12) 0.54003(12) 0.51868(5) 0.0429(4) Uani 1 1 d
C3 C 0.24101(13) 0.51044(12) 0.56550(5) 0.0461(4) Uani 1 1 d
C4 C 0.20301(13) 0.41652(12) 0.58343(6) 0.0477(4) Uani 1 1 d
C5 C 0.23577(15) 0.38070(14) 0.62997(6) 0.0581(5) Uani 1 1 d
C6 C 0.20040(17) 0.28833(16) 0.64650(7) 0.0675(5) Uani 1 1 d
C7 C 0.12923(17) 0.22815(14) 0.61686(7) 0.0666(5) Uani 1 1 d
C8 C 0.09487(15) 0.25950(13) 0.57176(7) 0.0576(4) Uani 1 1 d
C9 C 0.13024(12) 0.35437(12) 0.55319(6) 0.0466(4) Uani 1 1 d
C10 C 0.09820(12) 0.38750(12) 0.50562(6) 0.0455(4) Uani 1 1 d
C11 C 0.13723(12) 0.47751(12) 0.48828(5) 0.0424(4) Uani 1 1 d
C12 C 0.12220(12) 0.52963(11) 0.44150(5) 0.0421(4) Uani 1 1 d
C13 C 0.05973(12) 0.50909(13) 0.39996(6) 0.0477(4) Uani 1 1 d
C14 C 0.06153(13) 0.57676(13) 0.35965(6) 0.0489(4) Uani 1 1 d
C15 C -0.00360(15) 0.56009(15) 0.31664(6) 0.0618(5) Uani 1 1 d
C16 C -0.00094(18) 0.62609(18) 0.27876(7) 0.0739(6) Uani 1 1 d
C17 C 0.06660(18) 0.71269(17) 0.28109(6) 0.0699(6) Uani 1 1 d
C18 C 0.13133(15) 0.73131(14) 0.32221(6) 0.0583(5) Uani 1 1 d
C19 C 0.12970(13) 0.66549(13) 0.36247(5) 0.0475(4) Uani 1 1 d
C20 C 0.19281(13) 0.68682(12) 0.40590(5) 0.0460(4) Uani 1 1 d
C21 C 0.18834(12) 0.62088(12) 0.44464(5) 0.0423(4) Uani 1 1 d
C22 C 0.31165(12) 0.71465(11) 0.50966(5) 0.0397(3) Uani 1 1 d
C23 C 0.27816(12) 0.78908(11) 0.54174(5) 0.0397(3) Uani 1 1 d
C24 C 0.18132(13) 0.78033(13) 0.56138(6) 0.0517(4) Uani 1 1 d
C25 C 0.15180(15) 0.85453(16) 0.59183(6) 0.0606(5) Uani 1 1 d
C26 C 0.21481(17) 0.94194(15) 0.60445(6) 0.0640(5) Uani 1 1 d
C27 C 0.30653(16) 0.95455(13) 0.58689(6) 0.0559(5) Uani 1 1 d
C28 C 0.34196(13) 0.87853(11) 0.55500(5) 0.0425(4) Uani 1 1 d
C29 C 0.43666(13) 0.89003(11) 0.53664(5) 0.0439(4) Uani 1 1 d
C30 C 0.47302(12) 0.81419(11) 0.50682(5) 0.0400(3) Uani 1 1 d
C31 C 0.57303(13) 0.82205(14) 0.49058(6) 0.0520(4) Uani 1 1 d
C32 C 0.60809(14) 0.74507(16) 0.46301(6) 0.0611(5) Uani 1 1 d
C33 C 0.54536(15) 0.65624(15) 0.44969(6) 0.0586(5) Uani 1 1 d
C34 C 0.44940(14) 0.64657(13) 0.46401(6) 0.0501(4) Uani 1 1 d
C35 C 0.40964(12) 0.72470(11) 0.49316(5) 0.0391(3) Uani 1 1 d
C36 C 0.02316(13) 1.09108(12) 0.24704(5) 0.0421(4) Uani 1 1 d
C37 C 0.05021(13) 1.19254(12) 0.22926(5) 0.0422(4) Uani 1 1 d
C38 C 0.04321(13) 1.23275(12) 0.18336(5) 0.0464(4) Uani 1 1 d
C39 C 0.08259(13) 1.33466(12) 0.17535(5) 0.0463(4) Uani 1 1 d
C40 C 0.08661(14) 1.37493(14) 0.12885(6) 0.0557(4) Uani 1 1 d
C41 C 0.12825(15) 1.47150(16) 0.12195(7) 0.0635(5) Uani 1 1 d
C42 C 0.16444(15) 1.53542(15) 0.16090(7) 0.0647(5) Uani 1 1 d
C43 C 0.16291(15) 1.49874(14) 0.20623(6) 0.0577(5) Uani 1 1 d
C44 C 0.12399(13) 1.39793(12) 0.21511(5) 0.0460(4) Uani 1 1 d
C45 C 0.12679(13) 1.35631(12) 0.26207(5) 0.0464(4) Uani 1 1 d
C46 C 0.09248(12) 1.25745(11) 0.26884(5) 0.0412(3) Uani 1 1 d
C47 C 0.09279(12) 1.19415(11) 0.31237(5) 0.0400(3) Uani 1 1 d
C48 C 0.12610(12) 1.21606(12) 0.35875(5) 0.0424(4) Uani 1 1 d
C49 C 0.12513(12) 1.13614(12) 0.39411(5) 0.0425(4) Uani 1 1 d
C50 C 0.15949(13) 1.15447(14) 0.44265(5) 0.0512(4) Uani 1 1 d
C51 C 0.15765(15) 1.07660(17) 0.47592(6) 0.0604(5) Uani 1 1 d
C52 C 0.12350(15) 0.97583(15) 0.46213(6) 0.0579(5) Uani 1 1 d
C53 C 0.09087(14) 0.95428(13) 0.41538(6) 0.0507(4) Uani 1 1 d
C54 C 0.08884(12) 1.03310(12) 0.38005(5) 0.0408(3) Uani 1 1 d
C55 C 0.05153(12) 1.01271(12) 0.33159(5) 0.0421(4) Uani 1 1 d
C56 C 0.05194(12) 1.09197(11) 0.29810(5) 0.0400(3) Uani 1 1 d
C57 C -0.02405(12) 1.00122(11) 0.21944(5) 0.0398(3) Uani 1 1 d
C58 C 0.02690(12) 0.95585(11) 0.18241(5) 0.0404(3) Uani 1 1 d
C59 C 0.12478(13) 0.99175(12) 0.17025(5) 0.0465(4) Uani 1 1 d
C60 C 0.16918(14) 0.94948(14) 0.13324(6) 0.0545(4) Uani 1 1 d
C61 C 0.12055(17) 0.86576(16) 0.10624(6) 0.0626(5) Uani 1 1 d
C62 C 0.03064(16) 0.82543(14) 0.11802(6) 0.0603(5) Uani 1 1 d
C63 C -0.01948(13) 0.86800(12) 0.15614(5) 0.0466(4) Uani 1 1 d
C64 C -0.11279(14) 0.82643(13) 0.16811(6) 0.0517(4) Uani 1 1 d
C65 C -0.16399(13) 0.86980(13) 0.20416(5) 0.0487(4) Uani 1 1 d
C66 C -0.26181(15) 0.82875(15) 0.21472(6) 0.0618(5) Uani 1 1 d
C67 C -0.31385(15) 0.87328(18) 0.24821(7) 0.0675(5) Uani 1 1 d
C68 C -0.27317(15) 0.96262(17) 0.27302(6) 0.0639(5) Uani 1 1 d
C69 C -0.17985(14) 1.00457(14) 0.26421(5) 0.0521(4) Uani 1 1 d
C70 C -0.12023(13) 0.95924(12) 0.22992(5) 0.0436(4) Uani 1 1 d
H1 H 0.2868 0.5549 0.5856 0.055 Uiso 1 1 d
H2 H 0.2841 0.4223 0.6504 0.070 Uiso 1 1 d
H3 H 0.2230 0.2656 0.6786 0.080 Uiso 1 1 d
H4 H 0.1043 0.1632 0.6285 0.081 Uiso 1 1 d
H5 H 0.0464 0.2168 0.5521 0.068 Uiso 1 1 d
H6 H 0.0493 0.3464 0.4852 0.056 Uiso 1 1 d
H7 H 0.0159 0.4482 0.3981 0.057 Uiso 1 1 d
H8 H -0.0504 0.5007 0.3145 0.076 Uiso 1 1 d
H9 H -0.0468 0.6134 0.2499 0.086 Uiso 1 1 d
H10 H 0.0692 0.7583 0.2542 0.085 Uiso 1 1 d
H11 H 0.1781 0.7913 0.3237 0.071 Uiso 1 1 d
H12 H 0.2380 0.7470 0.4084 0.054 Uiso 1 1 d
H13 H 0.1368 0.7204 0.5526 0.061 Uiso 1 1 d
H14 H 0.0857 0.8458 0.6055 0.072 Uiso 1 1 d
H15 H 0.1927 0.9950 0.6256 0.078 Uiso 1 1 d
H16 H 0.3487 1.0155 0.5957 0.065 Uiso 1 1 d
H17 H 0.4778 0.9521 0.5449 0.052 Uiso 1 1 d
H18 H 0.6163 0.8815 0.5000 0.061 Uiso 1 1 d
H19 H 0.6755 0.7513 0.4518 0.070 Uiso 1 1 d
H20 H 0.5715 0.6029 0.4303 0.071 Uiso 1 1 d
H21 H 0.4083 0.5856 0.4548 0.060 Uiso 1 1 d
H22 H 0.0114 1.1920 0.1572 0.054 Uiso 1 1 d
H23 H 0.0606 1.3335 0.1018 0.067 Uiso 1 1 d
H24 H 0.1341 1.4945 0.0897 0.075 Uiso 1 1 d
H25 H 0.1909 1.6046 0.1552 0.078 Uiso 1 1 d
H26 H 0.1884 1.5429 0.2332 0.070 Uiso 1 1 d
H27 H 0.1533 1.3977 0.2888 0.055 Uiso 1 1 d
H28 H 0.1513 1.2845 0.3679 0.050 Uiso 1 1 d
H29 H 0.1858 1.2222 0.4528 0.062 Uiso 1 1 d
H30 H 0.1798 1.0909 0.5089 0.071 Uiso 1 1 d
H31 H 0.1233 0.9216 0.4860 0.069 Uiso 1 1 d
H32 H 0.0704 0.8836 0.4059 0.061 Uiso 1 1 d
H33 H 0.0261 0.9449 0.3220 0.051 Uiso 1 1 d
H34 H 0.1596 1.0467 0.1889 0.055 Uiso 1 1 d
H35 H 0.2342 0.9760 0.1257 0.064 Uiso 1 1 d
H36 H 0.1505 0.8376 0.0793 0.074 Uiso 1 1 d
H37 H -0.0019 0.7683 0.0999 0.071 Uiso 1 1 d
H38 H -0.1416 0.7663 0.1511 0.061 Uiso 1 1 d
H39 H -0.2914 0.7684 0.1969 0.072 Uiso 1 1 d
H40 H -0.3785 0.8435 0.2555 0.082 Uiso 1 1 d
H41 H -0.3120 0.9945 0.2964 0.076 Uiso 1 1 d
H42 H -0.1539 1.0656 0.2814 0.063 Uiso 1 1 d

loop_
_atom_site_aniso_label
_atom_site_aniso_U_11
_atom_site_aniso_U_22
_atom_site_aniso_U_33
_atom_site_aniso_U_23
_atom_site_aniso_U_13
_atom_site_aniso_U_12
C1 0.0398(9) 0.0439(9) 0.0485(8) -0.0044(7) 0.0047(7) -0.0025(7)
C2 0.0364(9) 0.0422(8) 0.0504(8) -0.0071(7) 0.0065(7) -0.0013(7)
C3 0.0433(9) 0.0428(8) 0.0522(9) -0.0035(7) 0.0053(7) -0.0008(7)
C4 0.0435(9) 0.0436(9) 0.0575(9) -0.0026(7) 0.0119(7) 0.0051(7)
C5 0.0609(12) 0.0514(10) 0.0624(10) 0.0035(8) 0.0089(9) 0.0033(9)
C6 0.0703(14) 0.0615(12) 0.0716(12) 0.0135(10) 0.0124(10) 0.0097(10)
C7 0.0714(14) 0.0463(10) 0.0845(13) 0.0138(9) 0.0199(11) 0.0029(9)
C8 0.0524(11) 0.0432(9) 0.0788(12) 0.0018(8) 0.0148(9) -0.0018(8)
C9 0.0390(9) 0.0376(8) 0.0656(10) -0.0034(7) 0.0167(7) 0.0040(7)
C10 0.0341(9) 0.0395(8) 0.0636(10) -0.0097(7) 0.0093(7) -0.0024(7)
C11 0.0327(8) 0.0401(8) 0.0557(9) -0.0080(7) 0.0097(7) 0.0002(6)
C12 0.0338(8) 0.0419(8) 0.0511(8) -0.0113(7) 0.0064(6) 0.0003(6)
C13 0.0379(9) 0.0462(9) 0.0590(10) -0.0158(7) 0.0053(7) -0.0019(7)
C14 0.0414(9) 0.0525(9) 0.0520(9) -0.0149(7) 0.0018(7) 0.0043(7)
C15 0.0564(12) 0.0685(12) 0.0573(10) -0.0160(9) -0.0074(8) 0.0019(9)
C16 0.0736(15) 0.0867(15) 0.0569(11) -0.0163(10) -0.0116(10) 0.0071(12)
C17 0.0791(15) 0.0745(13) 0.0531(10) -0.0026(9) -0.0050(10) 0.0089(11)
C18 0.0612(12) 0.0614(11) 0.0508(9) -0.0036(8) 0.0010(8) 0.0053(9)
C19 0.0432(9) 0.0497(9) 0.0491(8) -0.0083(7) 0.0026(7) 0.0067(7)
C20 0.0425(9) 0.0458(9) 0.0494(8) -0.0047(7) 0.0040(7) -0.0025(7)
C21 0.0352(8) 0.0430(8) 0.0489(8) -0.0067(7) 0.0056(6) -0.0013(6)
C22 0.0398(9) 0.0386(8) 0.0398(7) 0.0004(6) 0.0004(6) -0.0038(6)
C23 0.0380(9) 0.0405(8) 0.0400(7) 0.0024(6) 0.0015(6) 0.0033(6)
C24 0.0457(10) 0.0538(10) 0.0555(9) 0.0021(8) 0.0060(7) 0.0035(8)
C25 0.0535(11) 0.0715(12) 0.0592(10) -0.0006(9) 0.0172(8) 0.0160(10)
C26 0.0756(14) 0.0592(11) 0.0588(10) -0.0096(9) 0.0142(10) 0.0186(10)
C27 0.0708(13) 0.0463(9) 0.0502(9) -0.0073(7) 0.0049(9) 0.0066(9)
C28 0.0492(10) 0.0393(8) 0.0380(7) 0.0003(6) 0.0005(6) 0.0042(7)
C29 0.0475(10) 0.0372(8) 0.0447(8) 0.0000(6) -0.0043(7) -0.0061(7)
C30 0.0375(8) 0.0410(8) 0.0404(7) 0.0047(6) -0.0002(6) -0.0018(6)
C31 0.0408(10) 0.0589(10) 0.0555(9) 0.0070(8) 0.0020(7) -0.0048(8)
C32 0.0387(10) 0.0796(13) 0.0665(11) 0.0056(10) 0.0126(8) 0.0057(9)
C33 0.0503(11) 0.0627(11) 0.0641(10) -0.0078(9) 0.0118(8) 0.0116(9)
C34 0.0477(10) 0.0486(9) 0.0538(9) -0.0086(7) 0.0048(7) 0.0045(8)
C35 0.0390(9) 0.0384(8) 0.0393(7) 0.0013(6) 0.0014(6) 0.0018(6)
C36 0.0472(9) 0.0390(8) 0.0396(7) -0.0014(6) 0.0028(6) -0.0005(7)
C37 0.0461(9) 0.0383(8) 0.0416(8) -0.0005(6) 0.0023(6) 0.0004(7)
C38 0.0510(10) 0.0433(9) 0.0434(8) 0.0015(7) -0.0001(7) 0.0002(7)
C39 0.0423(9) 0.0466(9) 0.0497(8) 0.0080(7) 0.0036(7) 0.0043(7)
C40 0.0522(11) 0.0600(11) 0.0537(9) 0.0149(8) 0.0006(8) 0.0030(8)
C41 0.0525(11) 0.0732(13) 0.0638(11) 0.0279(10) 0.0029(9) -0.0015(9)
C42 0.0566(12) 0.0579(11) 0.0794(13) 0.0224(10) 0.0068(10) -0.0086(9)
C43 0.0539(11) 0.0491(10) 0.0701(11) 0.0057(9) 0.0071(9) -0.0086(8)
C44 0.0408(9) 0.0418(8) 0.0554(9) 0.0047(7) 0.0058(7) 0.0009(7)
C45 0.0473(10) 0.0400(8) 0.0516(9) -0.0027(7) 0.0046(7) -0.0036(7)
C46 0.0428(9) 0.0373(8) 0.0431(8) -0.0020(6) 0.0035(6) 0.0024(7)
C47 0.0404(9) 0.0376(8) 0.0418(8) -0.0031(6) 0.0036(6) 0.0018(6)
C48 0.0420(9) 0.0395(8) 0.0454(8) -0.0082(6) 0.0041(6) -0.0018(7)
C49 0.0371(9) 0.0495(9) 0.0412(7) -0.0041(6) 0.0060(6) 0.0009(7)
C50 0.0484(10) 0.0610(10) 0.0440(8) -0.0098(8) 0.0043(7) -0.0032(8)
C51 0.0582(12) 0.0830(13) 0.0394(8) -0.0005(9) 0.0026(8) -0.0031(10)
C52 0.0584(12) 0.0704(12) 0.0439(9) 0.0119(8) 0.0025(8) -0.0010(9)
C53 0.0502(10) 0.0533(10) 0.0485(9) 0.0050(7) 0.0057(7) -0.0018(8)
C54 0.0359(8) 0.0458(9) 0.0412(8) -0.0007(6) 0.0062(6) 0.0018(7)
C55 0.0445(9) 0.0397(8) 0.0421(8) -0.0025(6) 0.0054(6) -0.0018(7)
C56 0.0420(9) 0.0381(8) 0.0397(7) -0.0018(6) 0.0039(6) 0.0002(6)
C57 0.0454(9) 0.0371(7) 0.0354(7) 0.0011(6) -0.0019(6) -0.0021(7)
C58 0.0442(9) 0.0395(8) 0.0361(7) 0.0019(6) -0.0015(6) -0.0029(7)
C59 0.0475(10) 0.0441(8) 0.0471(8) 0.0009(7) 0.0023(7) -0.0012(7)
C60 0.0526(11) 0.0582(10) 0.0538(9) 0.0050(8) 0.0111(8) 0.0028(8)
C61 0.0679(13) 0.0709(12) 0.0504(9) -0.0105(9) 0.0128(9) 0.0095(10)
C62 0.0679(13) 0.0590(11) 0.0532(10) -0.0169(8) 0.0032(9) -0.0018(9)
C63 0.0527(10) 0.0440(8) 0.0415(8) -0.0042(6) -0.0021(7) -0.0019(7)
C64 0.0557(11) 0.0457(9) 0.0513(9) -0.0051(7) -0.0040(8) -0.0096(8)
C65 0.0471(10) 0.0505(9) 0.0460(8) 0.0082(7) -0.0046(7) -0.0088(8)
C66 0.0520(12) 0.0680(12) 0.0627(10) 0.0134(9) -0.0052(9) -0.0165(9)
C67 0.0424(11) 0.0933(15) 0.0653(11) 0.0224(11) 0.0000(9) -0.0110(10)
C68 0.0450(11) 0.0917(15) 0.0549(10) 0.0127(10) 0.0059(8) 0.0081(10)
C69 0.0455(10) 0.0648(11) 0.0451(8) 0.0029(8) 0.0012(7) 0.0028(8)
C70 0.0441(9) 0.0451(9) 0.0403(8) 0.0057(6) -0.0001(7) 0.0010(7)

loop_
_atom_type_symbol
_atom_type_description
_atom_type_scat_dispersion_real
_atom_type_scat_dispersion_imag
_atom_type_scat_source
C C 0.0033 0.0016 'International Tables Vol C Tables 4.2.6.8 and 6.1.1.4'
H H 0.0000 0.0000 'International Tables Vol C Tables 4.2.6.8 and 6.1.1.4'

loop_
_geom_angle_atom_site_label_1
_geom_angle_atom_site_label_2
_geom_angle_atom_site_label_3
_geom_angle
C2 C1 C21 108.19(13)
C2 C1 C22 127.11(13)
C21 C1 C22 124.68(14)
C3 C2 C1 130.58(14)
C3 C2 C11 120.69(14)
C1 C2 C11 108.73(13)
C2 C3 C4 120.10(14)
C2 C3 H1 119.50(15)
C4 C3 H1 120.38(15)
C5 C4 C3 122.00(15)
C5 C4 C9 118.86(15)
C3 C4 C9 119.13(14)
C6 C5 C4 121.44(17)
C6 C5 H2 119.53(17)
C4 C5 H2 119.03(17)
C5 C6 C7 119.43(17)
C5 C6 H3 120.2(2)
C7 C6 H3 120.4(2)
C8 C7 C6 121.39(17)
C8 C7 H4 119.2(2)
C6 C7 H4 119.4(2)
C7 C8 C9 120.89(17)
C7 C8 H5 119.87(18)
C9 C8 H5 119.24(18)
C8 C9 C10 122.12(15)
C8 C9 C4 117.98(15)
C10 C9 C4 119.87(14)
C11 C10 C9 120.50(14)
C11 C10 H6 119.21(16)
C9 C10 H6 120.29(15)
C10 C11 C2 119.66(14)
C10 C11 C12 133.20(14)
C2 C11 C12 107.12(13)
C13 C12 C21 119.62(14)
C13 C12 C11 133.31(15)
C21 C12 C11 107.05(12)
C12 C13 C14 120.26(15)
C12 C13 H7 119.20(16)
C14 C13 H7 120.53(15)
C15 C14 C13 122.06(16)
C15 C14 C19 118.03(16)
C13 C14 C19 119.90(14)
C16 C15 C14 121.00(18)
C16 C15 H8 120.38(17)
C14 C15 H8 118.62(18)
C15 C16 C17 121.29(17)
C15 C16 H9 119.4(2)
C17 C16 H9 119.3(2)
C18 C17 C16 119.44(18)
C18 C17 H10 119.4(2)
C16 C17 H10 121.18(18)
C17 C18 C19 120.89(18)
C17 C18 H11 119.28(18)
C19 C18 H11 119.83(16)
C18 C19 C20 121.37(16)
C18 C19 C14 119.33(14)
C20 C19 C14 119.28(15)
C21 C20 C19 119.59(15)
C21 C20 H12 120.42(14)
C19 C20 H12 119.99(15)
C20 C21 C1 129.81(14)
C20 C21 C12 121.30(13)
C1 C21 C12 108.88(13)
C35 C22 C23 120.44(13)
C35 C22 C1 120.19(13)
C23 C22 C1 119.32(14)
C22 C23 C28 119.38(14)
C22 C23 C24 122.90(14)
C28 C23 C24 117.71(14)
C25 C24 C23 120.86(16)
C25 C24 H13 120.29(18)
C23 C24 H13 118.85(16)
C24 C25 C26 120.90(18)
C24 C25 H14 119.3(2)
C26 C25 H14 119.78(18)
C27 C26 C25 120.84(16)
C27 C26 H15 118.7(2)
C25 C26 H15 120.4(2)
C26 C27 C28 120.70(17)
C26 C27 H16 119.78(17)
C28 C27 H16 119.52(19)
C29 C28 C23 119.50(13)
C29 C28 C27 121.51(15)
C23 C28 C27 118.99(16)
C28 C29 C30 121.60(14)
C28 C29 H17 118.76(15)
C30 C29 H17 119.65(16)
C29 C30 C31 121.79(14)
C29 C30 C35 119.32(14)
C31 C30 C35 118.87(14)
C32 C31 C30 120.57(16)
C32 C31 H18 120.16(18)
C30 C31 H18 119.26(17)
C31 C32 C33 120.46(17)
C31 C32 H19 120.1(2)
C33 C32 H19 119.42(19)
C34 C33 C32 120.66(16)
C34 C33 H20 120.17(19)
C32 C33 H20 119.17(19)
C33 C34 C35 120.92(16)
C33 C34 H21 119.35(16)
C35 C34 H21 119.72(17)
C22 C35 C34 121.86(14)
C22 C35 C30 119.61(13)
C34 C35 C30 118.51(15)
C37 C36 C56 107.14(12)
C37 C36 C57 127.73(13)
C56 C36 C57 125.12(13)
C38 C37 C36 131.55(13)
C38 C37 C46 119.30(14)
C36 C37 C46 109.14(12)
C37 C38 C39 119.99(14)
C37 C38 H22 119.82(15)
C39 C38 H22 120.19(15)
C40 C39 C38 122.03(15)
C40 C39 C44 118.16(15)
C38 C39 C44 119.76(14)
C41 C40 C39 121.06(17)
C41 C40 H23 119.33(17)
C39 C40 H23 119.61(17)
C40 C41 C42 120.76(16)
C40 C41 H24 118.8(2)
C42 C41 H24 120.42(19)
C43 C42 C41 119.77(16)
C43 C42 H25 120.9(2)
C41 C42 H25 119.35(18)
C42 C43 C44 121.46(16)
C42 C43 H26 119.78(17)
C44 C43 H26 118.76(17)
C43 C44 C45 122.17(15)
C43 C44 C39 118.70(15)
C45 C44 C39 119.12(14)
C46 C45 C44 120.21(14)
C46 C45 H27 119.75(15)
C44 C45 H27 120.04(15)
C45 C46 C37 121.51(14)
C45 C46 C47 131.14(13)
C37 C46 C47 107.29(13)
C48 C47 C56 121.24(13)
C48 C47 C46 131.54(14)
C56 C47 C46 107.18(11)
C47 C48 C49 120.02(13)
C47 C48 H28 120.45(15)
C49 C48 H28 119.52(13)
C50 C49 C48 122.32(14)
C50 C49 C54 118.46(14)
C48 C49 C54 119.22(12)
C51 C50 C49 121.26(16)
C51 C50 H29 118.76(15)
C49 C50 H29 119.98(16)
C50 C51 C52 120.26(14)
C50 C51 H30 120.18(19)
C52 C51 H30 119.56(18)
C53 C52 C51 120.40(15)
C53 C52 H31 120.34(18)
C51 C52 H31 119.26(16)
C52 C53 C54 121.18(15)
C52 C53 H32 119.88(16)
C54 C53 H32 118.92(15)
C53 C54 C55 121.76(14)
C53 C54 C49 118.41(13)
C55 C54 C49 119.83(13)
C56 C55 C54 119.81(13)
C56 C55 H33 119.74(14)
C54 C55 H33 120.45(14)
C55 C56 C47 119.79(13)
C55 C56 C36 130.88(13)
C47 C56 C36 109.20(12)
C70 C57 C58 119.62(13)
C70 C57 C36 120.12(14)
C58 C57 C36 120.26(14)
C57 C58 C59 123.23(13)
C57 C58 C63 119.65(15)
C59 C58 C63 117.11(14)
C60 C59 C58 121.64(15)
C60 C59 H34 119.84(17)
C58 C59 H34 118.51(16)
C59 C60 C61 120.70(17)
C59 C60 H35 119.59(17)
C61 C60 H35 119.70(17)
C62 C61 C60 119.77(16)
C62 C61 H36 119.46(19)
C60 C61 H36 120.8(2)
C61 C62 C63 121.52(16)
C61 C62 H37 119.72(18)
C63 C62 H37 118.7(2)
C64 C63 C62 121.39(15)
C64 C63 C58 119.50(15)
C62 C63 C58 119.10(16)
C65 C64 C63 121.72(14)
C65 C64 H38 119.53(17)
C63 C64 H38 118.75(17)
C64 C65 C70 119.53(15)
C64 C65 C66 121.00(16)
C70 C65 C66 119.43(17)
C67 C66 C65 121.23(18)
C67 C66 H39 119.77(19)
C65 C66 H39 119.0(2)
C66 C67 C68 120.05(18)
C66 C67 H40 120.2(2)
C68 C67 H40 119.8(2)
C69 C68 C67 120.82(18)
C69 C68 H41 120.0(2)
C67 C68 H41 119.1(2)
C68 C69 C70 121.54(17)
C68 C69 H42 119.31(18)
C70 C69 H42 119.15(17)
C57 C70 C69 123.11(14)
C57 C70 C65 119.93(15)
C69 C70 C65 116.90(16)

loop_
_geom_bond_atom_site_label_1
_geom_bond_atom_site_label_2
_geom_bond_distance
C1 C2 1.429(2)
C1 C21 1.433(2)
C1 C22 1.481(2)
C2 C3 1.386(2)
C2 C11 1.445(2)
C3 C4 1.409(2)
C3 H1 0.9576(15)
C4 C5 1.409(2)
C4 C9 1.434(2)
C5 C6 1.364(3)
C5 H2 0.9591(19)
C6 C7 1.399(3)
C6 H3 0.9648(18)
C7 C8 1.359(3)
C7 H4 0.9590(18)
C8 C9 1.414(2)
C8 H5 0.9572(18)
C9 C10 1.423(2)
C10 C11 1.366(2)
C10 H6 0.9601(15)
C11 C12 1.470(2)
C12 C13 1.370(2)
C12 C21 1.440(2)
C13 C14 1.430(2)
C13 H7 0.9584(16)
C14 C15 1.411(2)
C14 C19 1.430(2)
C15 C16 1.364(3)
C15 H8 0.966(2)
C16 C17 1.404(3)
C16 H9 0.9652(18)
C17 C18 1.371(2)
C17 H10 0.959(2)
C18 C19 1.414(2)
C18 H11 0.9725(19)
C19 C20 1.419(2)
C20 C21 1.385(2)
C20 H12 0.9610(16)
C22 C35 1.407(2)
C22 C23 1.413(2)
C23 C28 1.431(2)
C23 C24 1.433(2)
C24 C25 1.361(2)
C24 H13 0.9711(17)
C25 C26 1.401(3)
C25 H14 0.9848(19)
C26 C27 1.349(3)
C26 H15 0.9673(17)
C27 C28 1.433(2)
C27 H16 0.9650(18)
C28 C29 1.393(2)
C29 C30 1.398(2)
C29 H17 0.9659(15)
C30 C31 1.426(2)
C30 C35 1.430(2)
C31 C32 1.362(3)
C31 H18 0.9603(17)
C32 C33 1.417(3)
C32 H19 0.9653(18)
C33 C34 1.356(2)
C33 H20 0.9577(17)
C34 C35 1.425(2)
C34 H21 0.9599(16)
C36 C37 1.444(2)
C36 C56 1.4465(19)
C36 C57 1.476(2)
C37 C38 1.386(2)
C37 C46 1.445(2)
C38 C39 1.422(2)
C38 H22 0.9559(15)
C39 C40 1.416(2)
C39 C44 1.434(2)
C40 C41 1.365(3)
C40 H23 0.9576(18)
C41 C42 1.404(3)
C41 H24 0.9670(17)
C42 C43 1.365(2)
C42 H25 0.9660(18)
C43 C44 1.412(2)
C43 H26 0.9728(18)
C44 C45 1.424(2)
C45 C46 1.355(2)
C45 H27 0.9512(15)
C46 C47 1.469(2)
C47 C48 1.3592(19)
C47 C56 1.444(2)
C48 C49 1.426(2)
C48 H28 0.9554(14)
C49 C50 1.410(2)
C49 C54 1.434(2)
C50 C51 1.368(2)
C50 H29 0.9584(17)
C51 C52 1.397(3)
C51 H30 0.9599(16)
C52 C53 1.366(2)
C52 H31 0.9645(16)
C53 C54 1.413(2)
C53 H32 0.9662(17)
C54 C55 1.421(2)
C55 C56 1.383(2)
C55 H33 0.9511(15)
C57 C70 1.417(2)
C57 C58 1.422(2)
C58 C59 1.426(2)
C58 C63 1.434(2)
C59 C60 1.361(2)
C59 H34 0.9556(15)
C60 C61 1.415(3)
C60 H35 0.9541(18)
C61 C62 1.349(3)
C61 H36 0.9618(17)
C62 C63 1.427(2)
C62 H37 0.9578(17)
C63 C64 1.396(2)
C64 C65 1.392(2)
C64 H38 0.9556(15)
C65 C70 1.432(2)
C65 C66 1.433(2)
C66 C67 1.348(3)
C66 H39 0.9727(19)
C67 C68 1.406(3)
C67 H40 0.9623(19)
C68 C69 1.370(3)
C68 H41 0.9652(19)
C69 C70 1.428(2)
C69 H42 0.9560(17)

loop_
_geom_torsion_atom_site_label_1
_geom_torsion_atom_site_label_2
_geom_torsion_atom_site_label_3
_geom_torsion_atom_site_label_4
_geom_torsion
C21 C1 C2 C3 178.83(16)
C22 C1 C2 C3 -2.7(3)
C21 C1 C2 C11 -1.06(18)
C22 C1 C2 C11 177.43(15)
C1 C2 C3 C4 -177.48(16)
C11 C2 C3 C4 2.4(2)
C2 C3 C4 C5 176.66(16)
C2 C3 C4 C9 -2.2(2)
C3 C4 C5 C6 -178.33(17)
C9 C4 C5 C6 0.5(3)
C4 C5 C6 C7 -0.6(3)
C5 C6 C7 C8 0.3(3)
C6 C7 C8 C9 0.1(3)
C7 C8 C9 C10 177.95(17)
C7 C8 C9 C4 -0.2(3)
C5 C4 C9 C8 -0.1(2)
C3 C4 C9 C8 178.81(15)
C5 C4 C9 C10 -178.29(15)
C3 C4 C9 C10 0.6(2)
C8 C9 C10 C11 -177.34(15)
C4 C9 C10 C11 0.8(2)
C9 C10 C11 C2 -0.6(2)
C9 C10 C11 C12 177.94(15)
C3 C2 C11 C10 -1.0(2)
C1 C2 C11 C10 178.92(14)
C3 C2 C11 C12 -179.89(14)
C1 C2 C11 C12 0.01(17)
C10 C11 C12 C13 4.2(3)
C2 C11 C12 C13 -177.12(17)
C10 C11 C12 C21 -177.67(16)
C2 C11 C12 C21 1.03(16)
C21 C12 C13 C14 1.1(2)
C11 C12 C13 C14 179.09(15)
C12 C13 C14 C15 -178.22(16)
C12 C13 C14 C19 0.8(2)
C13 C14 C15 C16 179.60(18)
C19 C14 C15 C16 0.6(3)
C14 C15 C16 C17 0.1(3)
C15 C16 C17 C18 0.1(3)
C16 C17 C18 C19 -1.0(3)
C17 C18 C19 C20 -177.02(17)
C17 C18 C19 C14 1.7(3)
C15 C14 C19 C18 -1.5(2)
C13 C14 C19 C18 179.48(15)
C15 C14 C19 C20 177.31(16)
C13 C14 C19 C20 -1.7(2)
C18 C19 C20 C21 179.49(16)
C14 C19 C20 C21 0.7(2)
C19 C20 C21 C1 -177.48(16)
C19 C20 C21 C12 1.2(2)
C2 C1 C21 C20 -179.48(16)
C22 C1 C21 C20 2.0(3)
C2 C1 C21 C12 1.72(18)
C22 C1 C21 C12 -176.81(15)
C13 C12 C21 C20 -2.2(2)
C11 C12 C21 C20 179.39(14)
C13 C12 C21 C1 176.76(14)
C11 C12 C21 C1 -1.69(17)
C2 C1 C22 C35 111.58(18)
C21 C1 C22 C35 -70.2(2)
C2 C1 C22 C23 -70.8(2)
C21 C1 C22 C23 107.49(18)
C35 C22 C23 C28 3.9(2)
C1 C22 C23 C28 -173.74(13)
C35 C22 C23 C24 -177.12(13)
C1 C22 C23 C24 5.2(2)
C22 C23 C24 C25 -179.37(14)
C28 C23 C24 C25 -0.4(2)
C23 C24 C25 C26 0.6(3)
C24 C25 C26 C27 -0.3(3)
C25 C26 C27 C28 -0.2(3)
C22 C23 C28 C29 -0.9(2)
C24 C23 C28 C29 -179.93(13)
C22 C23 C28 C27 178.91(13)
C24 C23 C28 C27 -0.1(2)
C26 C27 C28 C29 -179.77(16)
C26 C27 C28 C23 0.4(2)
C23 C28 C29 C30 -2.4(2)
C27 C28 C29 C30 177.79(14)
C28 C29 C30 C31 -175.62(14)
C28 C29 C30 C35 2.7(2)
C29 C30 C31 C32 177.54(15)
C35 C30 C31 C32 -0.8(2)
C30 C31 C32 C33 0.5(3)
C31 C32 C33 C34 0.2(3)
C32 C33 C34 C35 -0.7(3)
C23 C22 C35 C34 174.67(13)
C1 C22 C35 C34 -7.7(2)
C23 C22 C35 C30 -3.6(2)
C1 C22 C35 C30 173.99(12)
C33 C34 C35 C22 -177.97(15)
C33 C34 C35 C30 0.4(2)
C29 C30 C35 C22 0.4(2)
C31 C30 C35 C22 178.71(13)
C29 C30 C35 C34 -178.01(13)
C31 C30 C35 C34 0.3(2)
C56 C36 C37 C38 177.38(17)
C57 C36 C37 C38 -2.1(3)
C56 C36 C37 C46 -1.73(18)
C57 C36 C37 C46 178.81(16)
C36 C37 C38 C39 -175.63(17)
C46 C37 C38 C39 3.4(2)
C37 C38 C39 C40 173.62(16)
C37 C38 C39 C44 -3.6(2)
C38 C39 C40 C41 -177.57(18)
C44 C39 C40 C41 -0.3(3)
C39 C40 C41 C42 -2.6(3)
C40 C41 C42 C43 3.3(3)
C41 C42 C43 C44 -1.0(3)
C42 C43 C44 C45 176.66(17)
C42 C43 C44 C39 -1.8(3)
C40 C39 C44 C43 2.5(2)
C38 C39 C44 C43 179.81(16)
C40 C39 C44 C45 -176.05(15)
C38 C39 C44 C45 1.3(2)
C43 C44 C45 C46 -177.27(17)
C39 C44 C45 C46 1.2(2)
C44 C45 C46 C37 -1.4(3)
C44 C45 C46 C47 175.65(15)
C38 C37 C46 C45 -0.9(2)
C36 C37 C46 C45 178.33(15)
C38 C37 C46 C47 -178.60(14)
C36 C37 C46 C47 0.64(18)
C45 C46 C47 C48 1.0(3)
C37 C46 C47 C48 178.39(17)
C45 C46 C47 C56 -176.68(17)
C37 C46 C47 C56 0.71(17)
C56 C47 C48 C49 2.6(2)
C46 C47 C48 C49 -174.80(15)
C47 C48 C49 C50 179.56(15)
C47 C48 C49 C54 0.1(2)
C48 C49 C50 C51 179.89(16)
C54 C49 C50 C51 -0.6(2)
C49 C50 C51 C52 1.4(3)
C50 C51 C52 C53 -0.5(3)
C51 C52 C53 C54 -1.2(3)
C52 C53 C54 C55 -177.67(16)
C52 C53 C54 C49 2.0(3)
C50 C49 C54 C53 -1.1(2)
C48 C49 C54 C53 178.45(15)
C50 C49 C54 C55 178.60(15)
C48 C49 C54 C55 -1.9(2)
C53 C54 C55 C56 -179.34(15)
C49 C54 C55 C56 1.0(2)
C54 C55 C56 C47 1.6(2)
C54 C55 C56 C36 176.95(16)
C48 C47 C56 C55 -3.5(2)
C46 C47 C56 C55 174.47(14)
C48 C47 C56 C36 -179.77(15)
C46 C47 C56 C36 -1.80(17)
C37 C36 C56 C55 -173.53(16)
C57 C36 C56 C55 6.0(3)
C37 C36 C56 C47 2.19(18)
C57 C36 C56 C47 -178.33(15)
C37 C36 C57 C70 -121.49(18)
C56 C36 C57 C70 59.1(2)
C37 C36 C57 C58 58.9(2)
C56 C36 C57 C58 -120.46(17)
C70 C57 C58 C59 -178.62(13)
C36 C57 C58 C59 1.0(2)
C70 C57 C58 C63 -0.1(2)
C36 C57 C58 C63 179.49(13)
C57 C58 C59 C60 -177.09(14)
C63 C58 C59 C60 4.4(2)
C58 C59 C60 C61 -1.8(3)
C59 C60 C61 C62 -1.8(3)
C60 C61 C62 C63 2.6(3)
C61 C62 C63 C64 179.68(17)
C61 C62 C63 C58 0.1(3)
C57 C58 C63 C64 -1.7(2)
C59 C58 C63 C64 176.94(14)
C57 C58 C63 C62 177.90(14)
C59 C58 C63 C62 -3.5(2)
C62 C63 C64 C65 -177.74(16)
C58 C63 C64 C65 1.8(2)
C63 C64 C65 C70 -0.2(2)
C63 C64 C65 C66 177.49(15)
C64 C65 C66 C67 -177.13(17)
C70 C65 C66 C67 0.5(3)
C65 C66 C67 C68 1.0(3)
C66 C67 C68 C69 -1.1(3)
C67 C68 C69 C70 -0.4(3)
C58 C57 C70 C69 -175.54(13)
C36 C57 C70 C69 4.9(2)
C58 C57 C70 C65 1.7(2)
C36 C57 C70 C65 -177.86(13)
C68 C69 C70 C57 179.18(15)
C68 C69 C70 C65 1.8(2)
C64 C65 C70 C57 -1.6(2)
C66 C65 C70 C57 -179.33(14)
C64 C65 C70 C69 175.82(14)
C66 C65 C70 C69 -1.9(2)
